data_7056361
loop_
_publ_author_name
'razali, mohd rizal'
'Zhan, Shun-Ze'
'Tai Wei, Chan'

_publ_section_title
;
 Solvent-mediated single-crystal-to-single-crystal transformation from
 dimeric to tetrameric copper(I) complex based on a substituted pyridine
 derived from the Diels-Alder adduct
;
_journal_name_full 'New J. Chem.'
_journal_paper_doi 10.1039/C7NJ01552F
_journal_year 2017
_chemical_formula_sum 'C50 H38 Cu2 I2 N6 O4'
_chemical_formula_weight 1167.74
_space_group_crystal_system monoclinic
_space_group_IT_number 15
_space_group_name_Hall '-C 2yc'
_space_group_name_H-M_alt 'C 1 2/c 1'
_symmetry_space_group_name_Hall '-C 2yc'
_symmetry_space_group_name_H-M 'C 1 2/c 1'
_atom_sites_solution_hydrogens mixed
_audit_creation_method SHELXL-2014/7
_audit_update_record
;
2017-05-02 deposited with the CCDC.
2017-06-22 downloaded from the CCDC.
;
_cell_angle_alpha 90
_cell_angle_beta 97.830(3)
_cell_angle_gamma 90
_cell_formula_units_Z 4
_cell_length_a 16.5376(18)
_cell_length_b 7.7350(7)
_cell_length_c 34.802(3)
_cell_measurement_reflns_used 101249
_cell_measurement_temperature 173(2)
_cell_measurement_theta_max 30.05
_cell_measurement_theta_min 1.85
_cell_volume 4410.3(7)
_computing_cell_refinement 'SAINT (Bruker, 2009)'
_computing_data_collection 'APEX2 (Bruker, 2009)'
_computing_data_reduction SAINT
_computing_molecular_graphics X-SEED
_computing_structure_refinement 'SHELXL-2014/7 (Sheldrick, 2014)'
_computing_structure_solution 'SHELXTL (Sheldrick, 2008)'
_diffrn_ambient_temperature 173(2)
_diffrn_measured_fraction_theta_full 1.000
_diffrn_measured_fraction_theta_max 0.993
_diffrn_measurement_device_type 'Bruker X8 Apex CCD'
_diffrn_measurement_method 'phi and omega scans'
_diffrn_radiation_type MoK\a
_diffrn_radiation_wavelength 0.71073
_diffrn_reflns_av_R_equivalents 0.0597
_diffrn_reflns_av_unetI/netI 0.0308
_diffrn_reflns_Laue_measured_fraction_full 1.000
_diffrn_reflns_Laue_measured_fraction_max 0.993
_diffrn_reflns_limit_h_max 25
_diffrn_reflns_limit_h_min -25
_diffrn_reflns_limit_k_max 11
_diffrn_reflns_limit_k_min -11
_diffrn_reflns_limit_l_max 53
_diffrn_reflns_limit_l_min -52
_diffrn_reflns_number 93202
_diffrn_reflns_point_group_measured_fraction_full 1.000
_diffrn_reflns_point_group_measured_fraction_max 0.993
_diffrn_reflns_theta_full 25.000
_diffrn_reflns_theta_max 32.915
_diffrn_reflns_theta_min 2.363
_diffrn_source 'fine-focus sealed tube'
_exptl_absorpt_coefficient_mu 2.419
_exptl_absorpt_correction_T_max 0.6273
_exptl_absorpt_correction_T_min 0.4261
_exptl_absorpt_correction_type multi-scan
_exptl_absorpt_process_details '(<i>SADABS</i>; Bruker, 2009)'
_exptl_crystal_colour colorless
_exptl_crystal_density_diffrn 1.759
_exptl_crystal_density_method 'not measured'
_exptl_crystal_description block
_exptl_crystal_F_000 2304
_exptl_crystal_size_max 0.523
_exptl_crystal_size_mid 0.198
_exptl_crystal_size_min 0.074
_refine_diff_density_max 2.041
_refine_diff_density_min -1.759
_refine_diff_density_rms 0.145
_refine_ls_extinction_method 'SHELXL-2014/7 (Sheldrick 2014)'
_refine_ls_goodness_of_fit_ref 1.195
_refine_ls_hydrogen_treatment mixed
_refine_ls_matrix_type full
_refine_ls_number_parameters 298
_refine_ls_number_reflns 8184
_refine_ls_number_restraints 0
_refine_ls_restrained_S_all 1.195
_refine_ls_R_factor_all 0.0595
_refine_ls_R_factor_gt 0.0534
_refine_ls_shift/su_max 0.000
_refine_ls_shift/su_mean 0.000
_refine_ls_structure_factor_coef Fsqd
_refine_ls_weighting_details 'w=1/[\s^2^(Fo^2^)+(0.0208P)^2^+56.2350P] where P=(Fo^2^+2Fc^2^)/3'
_refine_ls_weighting_scheme calc
_refine_ls_wR_factor_gt 0.1092
_refine_ls_wR_factor_ref 0.1116
_reflns_Friedel_coverage 0.000
_reflns_number_gt 7488
_reflns_number_total 8184
_reflns_threshold_expression 'I > 2\s(I)'
_cod_data_source_file c7nj01552f1.cif
_cod_data_source_block 1
_cod_database_code 7056361
_shelx_shelxl_version_number 2014/7
_shelx_space_group_comment
;
The symmetry employed for this shelxl refinement is uniquely defined
by the following loop, which should always be used as a source of
symmetry information in preference to the above space-group names.
They are only intended as comments.
;
_shelx_estimated_absorpt_t_min 0.364
_shelx_estimated_absorpt_t_max 0.841

loop_
_space_group_symop_operation_xyz
'x, y, z'
'-x, y, -z+1/2'
'x+1/2, y+1/2, z'
'-x+1/2, y+1/2, -z+1/2'
'-x, -y, -z'
'x, -y, z-1/2'
'-x+1/2, -y+1/2, -z'
'x+1/2, -y+1/2, z-1/2'

loop_
_atom_site_label
_atom_site_type_symbol
_atom_site_fract_x
_atom_site_fract_y
_atom_site_fract_z
_atom_site_U_iso_or_equiv
_atom_site_adp_type
_atom_site_occupancy
_atom_site_site_symmetry_order
_atom_site_calc_flag
_atom_site_refinement_flags_posn
_atom_site_refinement_flags_adp
I1 I 0.07967(2) 0.65751(3) 0.04668(2) 0.01480(6) Uani 1 1 d . .
Cu1 Cu 0.02190(3) 0.36047(5) 0.02061(2) 0.01391(9) Uani 1 1 d . .
N1 N -0.04377(19) 0.2477(4) 0.06008(8) 0.0140(5) Uani 1 1 d . .
C5 C -0.0397(2) 0.0754(4) 0.06533(10) 0.0144(6) Uani 1 1 d . .
H5 H 0.0039 0.0150 0.0562 0.017 Uiso 1 1 calc R U
C3 C -0.1598(2) 0.0668(4) 0.09627(9) 0.0119(5) Uani 1 1 d . .
C16 C -0.2458(2) -0.3516(4) 0.17942(9) 0.0130(5) Uani 1 1 d . .
N2 N -0.22312(17) -0.0252(4) 0.11141(8) 0.0118(5) Uani 1 1 d . .
C1 C -0.1050(2) 0.3301(4) 0.07439(10) 0.0152(6) Uani 1 1 d . .
H1 H -0.1075 0.4525 0.0723 0.018 Uiso 1 1 calc R U
C2 C -0.1644(2) 0.2467(4) 0.09197(10) 0.0148(6) Uani 1 1 d . .
H2 H -0.2074 0.3101 0.1009 0.018 Uiso 1 1 calc R U
C4 C -0.0949(2) -0.0194(4) 0.08322(9) 0.0134(6) Uani 1 1 d . .
H4 H -0.0886 -0.1408 0.0865 0.016 Uiso 1 1 calc R U
C12 C -0.2138(2) -0.1443(5) 0.23183(10) 0.0179(6) Uani 1 1 d . .
H12 H -0.2275 -0.0448 0.2456 0.021 Uiso 1 1 calc R U
C23 C -0.3906(2) -0.4170(5) 0.16223(9) 0.0143(6) Uani 1 1 d . .
N3 N 0.11323(19) 0.1997(4) 0.01395(9) 0.0163(5) Uani 1 1 d . .
C17 C -0.3103(2) -0.3991(4) 0.14591(9) 0.0120(5) Uani 1 1 d . .
H17 H -0.2959 -0.5062 0.1322 0.014 Uiso 1 1 calc R U
C10 C -0.3477(2) -0.1270(4) 0.18408(9) 0.0142(6) Uani 1 1 d . .
H10 H -0.3621 -0.0254 0.1996 0.017 Uiso 1 1 calc R U
C11 C -0.2662(2) -0.2051(4) 0.20006(9) 0.0132(6) Uani 1 1 d . .
C15 C -0.1727(2) -0.4374(5) 0.19075(10) 0.0162(6) Uani 1 1 d . .
H15 H -0.1583 -0.5361 0.1769 0.019 Uiso 1 1 calc R U
C18 C -0.4105(2) -0.2700(5) 0.18242(10) 0.0159(6) Uani 1 1 d . .
C24 C 0.1639(2) 0.1053(4) 0.00969(10) 0.0154(6) Uani 1 1 d . .
C19 C -0.4832(2) -0.2654(6) 0.19834(11) 0.0217(7) Uani 1 1 d . .
H19 H -0.4974 -0.1654 0.2118 0.026 Uiso 1 1 calc R U
C14 C -0.1206(2) -0.3761(5) 0.22294(11) 0.0197(7) Uani 1 1 d . .
H14 H -0.0706 -0.4344 0.2310 0.024 Uiso 1 1 calc R U
C21 C -0.5148(2) -0.5534(6) 0.17461(11) 0.0228(8) Uani 1 1 d . .
H21 H -0.5504 -0.6503 0.1722 0.027 Uiso 1 1 calc R U
C25 C 0.2287(2) -0.0161(5) 0.00421(11) 0.0195(7) Uani 1 1 d . .
H25A H 0.2603 0.0290 -0.0155 0.029 Uiso 1 1 calc R U
H25B H 0.2046 -0.1277 -0.0044 0.029 Uiso 1 1 calc R U
H25C H 0.2647 -0.0313 0.0288 0.029 Uiso 1 1 calc R U
C13 C -0.1406(2) -0.2320(5) 0.24322(11) 0.0210(7) Uani 1 1 d . .
H13 H -0.1045 -0.1925 0.2650 0.025 Uiso 1 1 calc R U
C22 C -0.4422(2) -0.5588(5) 0.15813(10) 0.0190(7) Uani 1 1 d . .
H22 H -0.4285 -0.6583 0.1443 0.023 Uiso 1 1 calc R U
C20 C -0.5351(2) -0.4078(6) 0.19443(12) 0.0241(8) Uani 1 1 d . .
H20 H -0.5847 -0.4052 0.2054 0.029 Uiso 1 1 calc R U
O1 O -0.26239(18) 0.1845(3) 0.15294(8) 0.0197(5) Uani 1 1 d . .
O2 O -0.21239(17) -0.2883(3) 0.08016(7) 0.0176(5) Uani 1 1 d . .
C8 C -0.3231(2) -0.2397(4) 0.11807(9) 0.0107(5) Uani 1 1 d . .
C7 C -0.3420(2) -0.0789(4) 0.14098(10) 0.0138(6) Uani 1 1 d . .
C6 C -0.2736(2) 0.0466(4) 0.13711(9) 0.0137(6) Uani 1 1 d . .
C9 C -0.2469(2) -0.1954(4) 0.10060(9) 0.0127(6) Uani 1 1 d . .
H3 H -0.390(3) -0.026(6) 0.1305(13) 0.015(11) Uiso 1 1 d . .
H8 H -0.367(3) -0.265(7) 0.0967(14) 0.020(12) Uiso 1 1 d . .

loop_
_atom_site_aniso_label
_atom_site_aniso_U_11
_atom_site_aniso_U_22
_atom_site_aniso_U_33
_atom_site_aniso_U_23
_atom_site_aniso_U_13
_atom_site_aniso_U_12
I1 0.01819(10) 0.01007(9) 0.01556(9) 0.00037(7) 0.00025(7) 0.00082(8)
Cu1 0.01619(19) 0.00942(17) 0.01671(18) 0.00232(14) 0.00439(14) 0.00208(15)
N1 0.0163(13) 0.0117(12) 0.0137(12) 0.0015(9) 0.0013(10) -0.0002(10)
C5 0.0156(15) 0.0115(13) 0.0162(14) 0.0006(11) 0.0023(11) 0.0002(11)
C3 0.0144(14) 0.0113(13) 0.0096(12) 0.0003(10) 0.0003(10) -0.0007(11)
C16 0.0159(14) 0.0112(13) 0.0120(12) 0.0018(10) 0.0014(10) -0.0020(12)
N2 0.0125(12) 0.0098(11) 0.0138(11) -0.0008(9) 0.0035(9) -0.0002(9)
C1 0.0188(15) 0.0106(13) 0.0162(14) 0.0010(11) 0.0027(11) 0.0008(12)
C2 0.0196(16) 0.0111(13) 0.0142(14) -0.0001(11) 0.0041(11) 0.0025(12)
C4 0.0140(14) 0.0107(13) 0.0149(13) 0.0017(10) 0.0002(11) 0.0008(11)
C12 0.0244(17) 0.0162(15) 0.0133(13) -0.0016(11) 0.0035(12) -0.0036(13)
C23 0.0152(15) 0.0156(14) 0.0121(13) 0.0033(11) 0.0020(11) -0.0003(12)
N3 0.0174(14) 0.0137(12) 0.0174(13) -0.0016(10) 0.0006(10) 0.0018(10)
C17 0.0139(14) 0.0101(12) 0.0117(12) 0.0003(10) 0.0012(10) -0.0006(11)
C10 0.0174(15) 0.0125(14) 0.0138(13) 0.0005(10) 0.0060(11) 0.0015(11)
C11 0.0166(15) 0.0124(13) 0.0108(12) 0.0006(10) 0.0028(10) -0.0011(11)
C15 0.0171(16) 0.0123(14) 0.0191(15) 0.0026(11) 0.0024(12) 0.0012(12)
C18 0.0168(15) 0.0173(15) 0.0143(14) 0.0033(11) 0.0045(11) 0.0007(12)
C24 0.0181(16) 0.0124(13) 0.0157(14) -0.0003(11) 0.0023(11) 0.0010(12)
C19 0.0204(18) 0.0272(19) 0.0189(16) 0.0038(14) 0.0074(13) 0.0021(15)
C14 0.0151(15) 0.0212(17) 0.0216(16) 0.0054(13) -0.0016(12) -0.0009(13)
C21 0.0207(18) 0.029(2) 0.0181(16) 0.0080(14) -0.0001(13) -0.0071(15)
C25 0.0191(17) 0.0187(16) 0.0211(16) -0.0023(13) 0.0038(13) 0.0069(13)
C13 0.0207(17) 0.0248(18) 0.0163(15) 0.0010(13) -0.0013(12) -0.0070(14)
C22 0.0233(18) 0.0192(16) 0.0138(14) 0.0032(12) -0.0002(12) -0.0056(14)
C20 0.0154(17) 0.035(2) 0.0222(17) 0.0070(15) 0.0049(13) -0.0017(15)
O1 0.0311(15) 0.0098(11) 0.0198(12) -0.0018(9) 0.0096(10) 0.0011(10)
O2 0.0205(13) 0.0153(11) 0.0184(11) -0.0061(9) 0.0081(9) -0.0030(10)
C8 0.0115(13) 0.0096(12) 0.0110(12) -0.0006(10) 0.0016(10) -0.0002(10)
C7 0.0143(15) 0.0125(14) 0.0151(14) 0.0017(11) 0.0034(11) 0.0031(11)
C6 0.0158(15) 0.0135(14) 0.0128(13) 0.0023(11) 0.0049(11) 0.0017(12)
C9 0.0159(14) 0.0108(13) 0.0111(12) -0.0006(10) 0.0012(10) 0.0000(11)

loop_
_atom_type_symbol
_atom_type_description
_atom_type_scat_dispersion_real
_atom_type_scat_dispersion_imag
_atom_type_scat_source
C C 0.0033 0.0016 'International Tables Vol C Tables 4.2.6.8 and 6.1.1.4'
H H 0.0000 0.0000 'International Tables Vol C Tables 4.2.6.8 and 6.1.1.4'
N N 0.0061 0.0033 'International Tables Vol C Tables 4.2.6.8 and 6.1.1.4'
O O 0.0106 0.0060 'International Tables Vol C Tables 4.2.6.8 and 6.1.1.4'
Cu Cu 0.3201 1.2651 'International Tables Vol C Tables 4.2.6.8 and 6.1.1.4'
I I -0.4742 1.8119 'International Tables Vol C Tables 4.2.6.8 and 6.1.1.4'

loop_
_geom_angle_atom_site_label_1
_geom_angle_atom_site_label_2
_geom_angle_atom_site_label_3
_geom_angle
_geom_angle_site_symmetry_1
_geom_angle_site_symmetry_3
Cu1 I1 Cu1 59.715(16) . 5_565
N3 Cu1 N1 106.88(12) . .
N3 Cu1 I1 110.07(9) . .
N1 Cu1 I1 110.09(8) . .
N3 Cu1 Cu1 127.10(9) . 5_565
N1 Cu1 Cu1 125.39(9) . 5_565
I1 Cu1 Cu1 61.832(18) . 5_565
N3 Cu1 I1 105.02(9) . 5_565
N1 Cu1 I1 103.60(8) . 5_565
I1 Cu1 I1 120.286(16) . 5_565
Cu1 Cu1 I1 58.454(17) 5_565 5_565
C5 N1 C1 116.4(3) . .
C5 N1 Cu1 119.3(2) . .
C1 N1 Cu1 122.5(2) . .
N1 C5 C4 124.3(3) . .
N1 C5 H5 117.9 . .
C4 C5 H5 117.9 . .
C4 C3 C2 118.4(3) . .
C4 C3 N2 121.3(3) . .
C2 C3 N2 120.2(3) . .
C15 C16 C11 120.0(3) . .
C15 C16 C17 126.7(3) . .
C11 C16 C17 113.3(3) . .
C9 N2 C6 111.5(3) . .
C9 N2 C3 124.0(3) . .
C6 N2 C3 124.3(3) . .
N1 C1 C2 123.8(3) . .
N1 C1 H1 118.1 . .
C2 C1 H1 118.1 . .
C1 C2 C3 118.5(3) . .
C1 C2 H2 120.7 . .
C3 C2 H2 120.7 . .
C5 C4 C3 118.6(3) . .
C5 C4 H4 120.7 . .
C3 C4 H4 120.7 . .
C11 C12 C13 118.9(3) . .
C11 C12 H12 120.5 . .
C13 C12 H12 120.5 . .
C22 C23 C18 120.7(3) . .
C22 C23 C17 126.2(3) . .
C18 C23 C17 113.0(3) . .
C24 N3 Cu1 178.3(3) . .
C16 C17 C23 107.1(3) . .
C16 C17 C8 107.9(3) . .
C23 C17 C8 104.6(3) . .
C16 C17 H17 112.3 . .
C23 C17 H17 112.3 . .
C8 C17 H17 112.3 . .
C11 C10 C18 107.2(3) . .
C11 C10 C7 106.4(3) . .
C18 C10 C7 105.6(3) . .
C11 C10 H10 112.4 . .
C18 C10 H10 112.4 . .
C7 C10 H10 112.4 . .
C12 C11 C16 120.7(3) . .
C12 C11 C10 125.8(3) . .
C16 C11 C10 113.4(3) . .
C16 C15 C14 118.8(3) . .
C16 C15 H15 120.6 . .
C14 C15 H15 120.6 . .
C19 C18 C23 119.8(3) . .
C19 C18 C10 126.3(3) . .
C23 C18 C10 113.9(3) . .
N3 C24 C25 179.8(5) . .
C18 C19 C20 119.7(4) . .
C18 C19 H19 120.1 . .
C20 C19 H19 120.2 . .
C13 C14 C15 121.2(3) . .
C13 C14 H14 119.4 . .
C15 C14 H14 119.4 . .
C20 C21 C22 120.6(4) . .
C20 C21 H21 119.7 . .
C22 C21 H21 119.7 . .
C24 C25 H25A 109.5 . .
C24 C25 H25B 109.5 . .
H25A C25 H25B 109.5 . .
C24 C25 H25C 109.5 . .
H25A C25 H25C 109.5 . .
H25B C25 H25C 109.5 . .
C14 C13 C12 120.3(3) . .
C14 C13 H13 119.8 . .
C12 C13 H13 119.8 . .
C23 C22 C21 119.0(4) . .
C23 C22 H22 120.5 . .
C21 C22 H22 120.5 . .
C21 C20 C19 120.3(4) . .
C21 C20 H20 119.9 . .
C19 C20 H20 119.9 . .
C9 C8 C7 105.4(3) . .
C9 C8 C17 112.2(3) . .
C7 C8 C17 109.7(3) . .
C9 C8 H8 108(3) . .
C7 C8 H8 112(3) . .
C17 C8 H8 110(3) . .
C6 C7 C8 105.4(3) . .
C6 C7 C10 112.5(3) . .
C8 C7 C10 110.5(3) . .
C6 C7 H3 107(3) . .
C8 C7 H3 112(3) . .
C10 C7 H3 109(3) . .
O1 C6 N2 124.7(3) . .
O1 C6 C7 126.8(3) . .
N2 C6 C7 108.5(3) . .
O2 C9 N2 125.1(3) . .
O2 C9 C8 126.1(3) . .
N2 C9 C8 108.8(3) . .

loop_
_geom_bond_atom_site_label_1
_geom_bond_atom_site_label_2
_geom_bond_distance
_geom_bond_site_symmetry_2
I1 Cu1 2.6036(5) .
I1 Cu1 2.6933(5) 5_565
Cu1 N3 1.994(3) .
Cu1 N1 2.058(3) .
Cu1 Cu1 2.6381(8) 5_565
Cu1 I1 2.6932(5) 5_565
N1 C5 1.345(4) .
N1 C1 1.347(4) .
C5 C4 1.383(5) .
C5 H5 0.9500 .
C3 C4 1.391(5) .
C3 C2 1.400(4) .
C3 N2 1.425(4) .
C16 C15 1.388(5) .
C16 C11 1.408(5) .
C16 C17 1.515(4) .
N2 C9 1.410(4) .
N2 C6 1.417(4) .
C1 C2 1.386(5) .
C1 H1 0.9500 .
C2 H2 0.9500 .
C4 H4 0.9500 .
C12 C11 1.390(5) .
C12 C13 1.396(6) .
C12 H12 0.9500 .
C23 C22 1.385(5) .
C23 C18 1.400(5) .
C23 C17 1.520(5) .
N3 C24 1.137(5) .
C17 C8 1.565(4) .
C17 H17 1.0000 .
C10 C11 1.512(5) .
C10 C18 1.514(5) .
C10 C7 1.561(5) .
C10 H10 1.0000 .
C15 C14 1.400(5) .
C15 H15 0.9500 .
C18 C19 1.391(5) .
C24 C25 1.456(5) .
C19 C20 1.391(6) .
C19 H19 0.9500 .
C14 C13 1.383(6) .
C14 H14 0.9500 .
C21 C20 1.386(6) .
C21 C22 1.400(6) .
C21 H21 0.9500 .
C25 H25A 0.9800 .
C25 H25B 0.9800 .
C25 H25C 0.9800 .
C13 H13 0.9500 .
C22 H22 0.9500 .
C20 H20 0.9500 .
O1 C6 1.203(4) .
O2 C9 1.208(4) .
C8 C9 1.510(5) .
C8 C7 1.533(5) .
C8 H8 0.98(5) .
C7 C6 1.510(5) .
C7 H3 0.92(5) .

loop_
_geom_torsion_atom_site_label_1
_geom_torsion_atom_site_label_2
_geom_torsion_atom_site_label_3
_geom_torsion_atom_site_label_4
_geom_torsion
C1 N1 C5 C4 1.8(5)
Cu1 N1 C5 C4 -163.3(3)
C4 C3 N2 C9 -27.8(5)
C2 C3 N2 C9 148.1(3)
C4 C3 N2 C6 156.6(3)
C2 C3 N2 C6 -27.4(5)
C5 N1 C1 C2 -3.3(5)
Cu1 N1 C1 C2 161.3(3)
N1 C1 C2 C3 2.0(5)
C4 C3 C2 C1 1.0(5)
N2 C3 C2 C1 -175.1(3)
N1 C5 C4 C3 1.0(5)
C2 C3 C4 C5 -2.3(5)
N2 C3 C4 C5 173.7(3)
C15 C16 C17 C23 125.5(4)
C11 C16 C17 C23 -54.0(4)
C15 C16 C17 C8 -122.3(3)
C11 C16 C17 C8 58.1(3)
C22 C23 C17 C16 -126.4(4)
C18 C23 C17 C16 54.6(4)
C22 C23 C17 C8 119.3(4)
C18 C23 C17 C8 -59.7(3)
C13 C12 C11 C16 -0.6(5)
C13 C12 C11 C10 179.5(3)
C15 C16 C11 C12 0.1(5)
C17 C16 C11 C12 179.7(3)
C15 C16 C11 C10 -179.9(3)
C17 C16 C11 C10 -0.4(4)
C18 C10 C11 C12 -126.0(4)
C7 C10 C11 C12 121.5(4)
C18 C10 C11 C16 54.1(4)
C7 C10 C11 C16 -58.4(4)
C11 C16 C15 C14 0.3(5)
C17 C16 C15 C14 -179.2(3)
C22 C23 C18 C19 -0.5(5)
C17 C23 C18 C19 178.6(3)
C22 C23 C18 C10 -179.9(3)
C17 C23 C18 C10 -0.8(4)
C11 C10 C18 C19 127.1(4)
C7 C10 C18 C19 -119.8(4)
C11 C10 C18 C23 -53.6(4)
C7 C10 C18 C23 59.5(4)
C23 C18 C19 C20 0.7(5)
C10 C18 C19 C20 -180.0(3)
C16 C15 C14 C13 -0.4(5)
C15 C14 C13 C12 -0.1(6)
C11 C12 C13 C14 0.5(5)
C18 C23 C22 C21 -0.2(5)
C17 C23 C22 C21 -179.1(3)
C20 C21 C22 C23 0.6(5)
C22 C21 C20 C19 -0.3(6)
C18 C19 C20 C21 -0.3(6)
C16 C17 C8 C9 63.0(3)
C23 C17 C8 C9 176.8(3)
C16 C17 C8 C7 -53.9(3)
C23 C17 C8 C7 59.9(3)
C9 C8 C7 C6 -2.6(3)
C17 C8 C7 C6 118.4(3)
C9 C8 C7 C10 -124.4(3)
C17 C8 C7 C10 -3.3(4)
C11 C10 C7 C6 -58.8(3)
C18 C10 C7 C6 -172.5(3)
C11 C10 C7 C8 58.7(3)
C18 C10 C7 C8 -54.9(3)
C9 N2 C6 O1 174.0(3)
C3 N2 C6 O1 -10.0(5)
C9 N2 C6 C7 -5.8(4)
C3 N2 C6 C7 170.2(3)
C8 C7 C6 O1 -174.7(3)
C10 C7 C6 O1 -54.2(5)
C8 C7 C6 N2 5.1(3)
C10 C7 C6 N2 125.5(3)
C6 N2 C9 O2 -177.1(3)
C3 N2 C9 O2 6.9(5)
C6 N2 C9 C8 4.1(4)
C3 N2 C9 C8 -172.0(3)
C7 C8 C9 O2 -179.5(3)
C17 C8 C9 O2 61.1(4)
C7 C8 C9 N2 -0.7(3)
C17 C8 C9 N2 -120.1(3)
